data_4082838
loop_
_publ_author_name
'Bratko, Ielyzaveta'
'Mallet-Ladeira, Sonia'
'Teuma, Emmanuelle'
'G\'omez, Montserrat'

_publ_section_title
;
 Heteropolymetallic Complexes Linked to a 9,10-Dihydroanthracenyl Frame.
 Ruthenium as Active Spectator for Palladium Reactivity
;
_journal_issue 7
_journal_name_full Organometallics
_journal_page_first 1812
_journal_paper_doi 10.1021/om5001502
_journal_volume 33
_journal_year 2014
_chemical_compound_source 'synthesis as described'
_chemical_formula_moiety 'C26 H34 N2 O2'
_chemical_formula_sum 'C26 H34 N2 O2'
_chemical_formula_weight 406.55
_chemical_name_systematic
;
 ?
;
_space_group_IT_number 2
_symmetry_cell_setting triclinic
_symmetry_Int_Tables_number 2
_symmetry_space_group_name_Hall '-P 1'
_symmetry_space_group_name_H-M 'P -1'
_atom_sites_solution_hydrogens geom
_atom_sites_solution_primary direct
_atom_sites_solution_secondary difmap
_cell_angle_alpha 99.827(3)
_cell_angle_beta 102.098(3)
_cell_angle_gamma 93.374(3)
_cell_formula_units_Z 2
_cell_length_a 10.2423(5)
_cell_length_b 10.4739(4)
_cell_length_c 10.7311(5)
_cell_measurement_reflns_used 2574
_cell_measurement_temperature 193(2)
_cell_measurement_theta_max 24.43
_cell_measurement_theta_min 2.7
_cell_measurement_wavelength 0.71073
_cell_volume 1103.75(9)
_computing_cell_refinement 'APEX2 and SAINT (Bruker, 2008)'
_computing_data_collection 'APEX2 (Bruker, 2008)'
_computing_data_reduction 'SAINT (Bruker, 2008)'
_computing_molecular_graphics 'Ortep-3 for Windows (Farrugia, 1997)'
_computing_publication_material 'WinGX publication routines (Farrugia, 1999)'
_computing_structure_refinement 'SHELXL-97 (Sheldrick, 2008)'
_computing_structure_solution 'SHELXS-97 (Sheldrick, 2008)'
_diffrn_ambient_temperature 193(2)
_diffrn_measured_fraction_theta_full 0.986
_diffrn_measured_fraction_theta_max 0.986
_diffrn_measurement_device_type 'Bruker Kappa APEX II Quazar'
_diffrn_measurement_method 'phi and omega scans'
_diffrn_radiation_monochromator 'multilayer optics'
_diffrn_radiation_probe x-ray
_diffrn_radiation_source 'microfocus sealed tube'
_diffrn_radiation_type MoK\a
_diffrn_radiation_wavelength 0.71073
_diffrn_reflns_av_R_equivalents 0.0525
_diffrn_reflns_av_unetI/netI 0.061
_diffrn_reflns_limit_h_max 12
_diffrn_reflns_limit_h_min -12
_diffrn_reflns_limit_k_max 12
_diffrn_reflns_limit_k_min -12
_diffrn_reflns_limit_l_max 12
_diffrn_reflns_limit_l_min -12
_diffrn_reflns_number 15345
_diffrn_reflns_theta_full 25.35
_diffrn_reflns_theta_max 25.35
_diffrn_reflns_theta_min 1.98
_diffrn_standards_decay_% 0
_diffrn_standards_interval_count 0
_diffrn_standards_interval_time 0
_diffrn_standards_number 0
_exptl_absorpt_coefficient_mu 0.077
_exptl_absorpt_correction_T_max 0.9985
_exptl_absorpt_correction_T_min 0.9908
_exptl_absorpt_correction_type multi-scan
_exptl_absorpt_process_details 'SADABS (Bruker-AXS)'
_exptl_crystal_colour colourless
_exptl_crystal_density_diffrn 1.223
_exptl_crystal_density_method 'not measured'
_exptl_crystal_description plate
_exptl_crystal_F_000 440
_exptl_crystal_size_max 0.12
_exptl_crystal_size_mid 0.08
_exptl_crystal_size_min 0.02
_refine_diff_density_max 0.33
_refine_diff_density_min -0.363
_refine_diff_density_rms 0.106
_refine_ls_extinction_method none
_refine_ls_goodness_of_fit_ref 1.13
_refine_ls_hydrogen_treatment constr
_refine_ls_matrix_type full
_refine_ls_number_parameters 275
_refine_ls_number_reflns 3995
_refine_ls_number_restraints 0
_refine_ls_restrained_S_all 1.13
_refine_ls_R_factor_all 0.0923
_refine_ls_R_factor_gt 0.0488
_refine_ls_shift/su_max 0
_refine_ls_shift/su_mean 0
_refine_ls_structure_factor_coef Fsqd
_refine_ls_weighting_details 'calc w=1/[\s^2^(Fo^2^)+(0.0874P)^2^+0.0000P] where P=(Fo^2^+2Fc^2^)/3'
_refine_ls_weighting_scheme calc
_refine_ls_wR_factor_gt 0.1279
_refine_ls_wR_factor_ref 0.1705
_reflns_number_gt 2594
_reflns_number_total 3995
_reflns_threshold_expression >2sigma(I)
_cod_data_source_file om5001502_si_002.cif
_cod_data_source_block 2
_cod_depositor_comments 'Adding full bibliography for 4082838.cif.'
_cod_database_code 4082838

loop_
_symmetry_equiv_pos_as_xyz
'x, y, z'
'-x, -y, -z'

loop_
_atom_site_label
_atom_site_type_symbol
_atom_site_fract_x
_atom_site_fract_y
_atom_site_fract_z
_atom_site_U_iso_or_equiv
_atom_site_adp_type
_atom_site_occupancy
_atom_site_symmetry_multiplicity
_atom_site_calc_flag
_atom_site_refinement_flags
C1 C 0.3654(2) 0.7786(2) 0.7405(2) 0.0226(6) Uani 1 1 d .
C2 C 0.4492(2) 0.7613(2) 0.6548(2) 0.0275(6) Uani 1 1 d .
H2 H 0.4639 0.6761 0.6167 0.033 Uiso 1 1 calc R
C3 C 0.5119(3) 0.8699(3) 0.6248(2) 0.0306(6) Uani 1 1 d .
H3 H 0.5713 0.8588 0.5675 0.037 Uiso 1 1 calc R
C4 C 0.4883(3) 0.9935(3) 0.6780(2) 0.0315(7) Uani 1 1 d .
H4 H 0.5323 1.0671 0.6577 0.038 Uiso 1 1 calc R
C5 C 0.4008(2) 1.0110(2) 0.7607(2) 0.0252(6) Uani 1 1 d .
H5 H 0.3825 1.0962 0.7949 0.03 Uiso 1 1 calc R
C6 C 0.3404(2) 0.9035(2) 0.7929(2) 0.0214(6) Uani 1 1 d .
C7 C 0.2389(2) 0.9051(2) 0.8783(2) 0.0213(6) Uani 1 1 d .
C8 C 0.1144(2) 0.8217(2) 0.7950(2) 0.0218(6) Uani 1 1 d .
C9 C -0.0137(3) 0.8598(2) 0.7686(2) 0.0265(6) Uani 1 1 d .
H9 H -0.0311 0.9447 0.8045 0.032 Uiso 1 1 calc R
C10 C -0.1174(3) 0.7717(2) 0.6886(2) 0.0317(7) Uani 1 1 d .
H10 H -0.2058 0.7971 0.6692 0.038 Uiso 1 1 calc R
C11 C -0.0922(3) 0.6477(2) 0.6373(2) 0.0320(7) Uani 1 1 d .
H11 H -0.1634 0.5886 0.5828 0.038 Uiso 1 1 calc R
C12 C 0.0364(3) 0.6091(2) 0.6650(2) 0.0271(6) Uani 1 1 d .
H12 H 0.0532 0.5235 0.6305 0.033 Uiso 1 1 calc R
C13 C 0.1401(2) 0.6966(2) 0.7434(2) 0.0216(6) Uani 1 1 d .
C14 C 0.2860(2) 0.6708(2) 0.7812(2) 0.0224(6) Uani 1 1 d .
C15 C 0.3269(2) 0.6939(2) 0.9314(2) 0.0227(6) Uani 1 1 d .
H15 H 0.4252 0.686 0.9584 0.027 Uiso 1 1 calc R
C16 C 0.2978(2) 0.8338(2) 0.9895(2) 0.0214(6) Uani 1 1 d .
H16 H 0.3841 0.8835 1.0408 0.026 Uiso 1 1 calc R
C17 C 0.2081(3) 0.8122(2) 1.0821(2) 0.0252(6) Uani 1 1 d .
H17A H 0.2255 0.8842 1.1582 0.03 Uiso 1 1 calc R
H17B H 0.1121 0.8044 1.0381 0.03 Uiso 1 1 calc R
C18 C 0.2513(3) 0.6056(2) 0.9976(2) 0.0291(6) Uani 1 1 d .
H18A H 0.1597 0.5759 0.9448 0.035 Uiso 1 1 calc R
H18B H 0.2996 0.5285 1.0125 0.035 Uiso 1 1 calc R
C19 C 0.1604(3) 0.6305(2) 1.1920(3) 0.0344(7) Uani 1 1 d .
H19A H 0.1842 0.5413 1.1986 0.041 Uiso 1 1 calc R
H19B H 0.0661 0.6238 1.1433 0.041 Uiso 1 1 calc R
C20 C 0.1724(3) 0.7084(2) 1.3270(2) 0.0318(7) Uani 1 1 d .
H20A H 0.1398 0.6512 1.3808 0.038 Uiso 1 1 calc R
H20B H 0.2684 0.7365 1.3662 0.038 Uiso 1 1 calc R
C21 C 0.1501(3) 0.9161(3) 1.4510(3) 0.0424(8) Uani 1 1 d .
H21A H 0.1379 0.8766 1.5248 0.064 Uiso 1 1 calc R
H21B H 0.1018 0.994 1.4499 0.064 Uiso 1 1 calc R
H21C H 0.2459 0.9401 1.4592 0.064 Uiso 1 1 calc R
C22 C -0.0451(3) 0.7892(3) 1.3178(3) 0.0480(8) Uani 1 1 d .
H22A H -0.0794 0.7235 1.239 0.072 Uiso 1 1 calc R
H22B H -0.0929 0.8671 1.3119 0.072 Uiso 1 1 calc R
H22C H -0.0592 0.7542 1.3935 0.072 Uiso 1 1 calc R
C23 C 0.4182(3) 0.4849(2) 0.7657(3) 0.0326(7) Uani 1 1 d .
H23A H 0.4154 0.4615 0.8507 0.039 Uiso 1 1 calc R
H23B H 0.4983 0.5471 0.7772 0.039 Uiso 1 1 calc R
C24 C 0.4251(3) 0.3658(3) 0.6695(3) 0.0520(9) Uani 1 1 d .
H24A H 0.3424 0.3078 0.654 0.078 Uiso 1 1 calc R
H24B H 0.5021 0.3208 0.7035 0.078 Uiso 1 1 calc R
H24C H 0.4353 0.3908 0.5879 0.078 Uiso 1 1 calc R
C25 C 0.2930(3) 1.1118(2) 1.0290(2) 0.0274(6) Uani 1 1 d .
H25A H 0.3869 1.1056 1.0204 0.033 Uiso 1 1 calc R
H25B H 0.2836 1.0837 1.1105 0.033 Uiso 1 1 calc R
C26 C 0.2578(3) 1.2492(2) 1.0312(3) 0.0373(7) Uani 1 1 d .
H26A H 0.2795 1.2802 0.956 0.056 Uiso 1 1 calc R
H26B H 0.3094 1.3052 1.1111 0.056 Uiso 1 1 calc R
H26C H 0.1617 1.252 1.0278 0.056 Uiso 1 1 calc R
N1 N 0.2469(2) 0.68875(18) 1.12062(19) 0.0275(5) Uani 1 1 d .
N2 N 0.0980(2) 0.8234(2) 1.33120(19) 0.0309(5) Uani 1 1 d .
O1 O 0.29905(17) 0.54290(15) 0.71768(16) 0.0289(5) Uani 1 1 d .
O2 O 0.20272(16) 1.03135(14) 0.92019(15) 0.0245(4) Uani 1 1 d .

loop_
_atom_site_aniso_label
_atom_site_aniso_U_11
_atom_site_aniso_U_22
_atom_site_aniso_U_33
_atom_site_aniso_U_23
_atom_site_aniso_U_13
_atom_site_aniso_U_12
C1 0.0192(13) 0.0268(13) 0.0205(13) 0.0031(10) 0.0024(11) 0.0042(10)
C2 0.0264(15) 0.0363(15) 0.0224(14) 0.0068(11) 0.0087(11) 0.0089(11)
C3 0.0237(15) 0.0471(17) 0.0262(14) 0.0112(12) 0.0120(12) 0.0092(12)
C4 0.0266(15) 0.0407(16) 0.0294(15) 0.0140(12) 0.0055(12) 0.0011(12)
C5 0.0241(14) 0.0283(13) 0.0235(13) 0.0063(11) 0.0043(11) 0.0031(11)
C6 0.0174(13) 0.0276(13) 0.0190(13) 0.0054(10) 0.0025(10) 0.0035(10)
C7 0.0234(14) 0.0190(12) 0.0220(13) 0.0022(10) 0.0068(11) 0.0056(10)
C8 0.0230(14) 0.0255(13) 0.0188(13) 0.0060(10) 0.0071(11) 0.0041(10)
C9 0.0252(15) 0.0257(13) 0.0304(14) 0.0060(11) 0.0085(12) 0.0068(11)
C10 0.0209(15) 0.0394(16) 0.0341(15) 0.0078(13) 0.0038(12) 0.0041(12)
C11 0.0256(15) 0.0352(15) 0.0318(15) 0.0033(12) 0.0028(12) -0.0024(12)
C12 0.0298(15) 0.0260(13) 0.0247(13) 0.0023(11) 0.0066(12) 0.0009(11)
C13 0.0226(14) 0.0239(13) 0.0196(13) 0.0048(10) 0.0063(11) 0.0043(10)
C14 0.0262(14) 0.0179(12) 0.0231(13) -0.0005(10) 0.0077(11) 0.0067(10)
C15 0.0233(14) 0.0223(13) 0.0234(13) 0.0032(10) 0.0067(11) 0.0062(10)
C16 0.0225(14) 0.0210(12) 0.0208(13) 0.0033(10) 0.0055(10) 0.0018(10)
C17 0.0292(15) 0.0233(13) 0.0250(13) 0.0049(10) 0.0090(11) 0.0054(11)
C18 0.0380(16) 0.0244(13) 0.0280(14) 0.0052(11) 0.0129(12) 0.0078(11)
C19 0.0460(18) 0.0281(14) 0.0341(16) 0.0086(12) 0.0185(14) 0.0019(12)
C20 0.0384(17) 0.0333(15) 0.0279(15) 0.0100(12) 0.0121(13) 0.0067(12)
C21 0.0448(19) 0.0421(17) 0.0398(17) 0.0022(14) 0.0122(14) 0.0074(14)
C22 0.0338(18) 0.068(2) 0.0413(18) 0.0073(15) 0.0079(14) 0.0088(15)
C23 0.0310(16) 0.0287(14) 0.0390(16) 0.0038(12) 0.0086(13) 0.0147(12)
C24 0.052(2) 0.0407(18) 0.063(2) -0.0049(15) 0.0186(17) 0.0201(15)
C25 0.0279(15) 0.0251(13) 0.0271(14) 0.0004(11) 0.0052(12) 0.0020(11)
C26 0.0433(18) 0.0229(14) 0.0412(17) 0.0001(12) 0.0050(14) 0.0010(12)
N1 0.0363(13) 0.0237(11) 0.0253(12) 0.0056(9) 0.0117(10) 0.0055(9)
N2 0.0337(14) 0.0359(13) 0.0250(12) 0.0052(10) 0.0100(10) 0.0079(10)
O1 0.0301(11) 0.0241(9) 0.0306(10) -0.0030(7) 0.0079(8) 0.0081(8)
O2 0.0257(10) 0.0197(9) 0.0270(9) 0.0012(7) 0.0047(8) 0.0063(7)

loop_
_atom_type_symbol
_atom_type_description
_atom_type_scat_dispersion_real
_atom_type_scat_dispersion_imag
_atom_type_scat_source
C C 0.0033 0.0016 'International Tables Vol C Tables 4.2.6.8 and 6.1.1.4'
H H 0 0 'International Tables Vol C Tables 4.2.6.8 and 6.1.1.4'
N N 0.0061 0.0033 'International Tables Vol C Tables 4.2.6.8 and 6.1.1.4'
O O 0.0106 0.006 'International Tables Vol C Tables 4.2.6.8 and 6.1.1.4'

loop_
_geom_angle_atom_site_label_1
_geom_angle_atom_site_label_2
_geom_angle_atom_site_label_3
_geom_angle
C2 C1 C6 120.3(2)
C2 C1 C14 126.2(2)
C6 C1 C14 113.4(2)
C1 C2 C3 119.3(2)
C1 C2 H2 120.3
C3 C2 H2 120.3
C4 C3 C2 120.3(2)
C4 C3 H3 119.8
C2 C3 H3 119.8
C3 C4 C5 120.5(2)
C3 C4 H4 119.8
C5 C4 H4 119.8
C6 C5 C4 119.4(2)
C6 C5 H5 120.3
C4 C5 H5 120.3
C5 C6 C1 120.1(2)
C5 C6 C7 126.2(2)
C1 C6 C7 113.6(2)
O2 C7 C8 108.53(19)
O2 C7 C6 113.53(18)
C8 C7 C6 105.77(18)
O2 C7 C16 114.53(18)
C8 C7 C16 107.62(18)
C6 C7 C16 106.36(19)
C9 C8 C13 120.6(2)
C9 C8 C7 126.1(2)
C13 C8 C7 113.3(2)
C8 C9 C10 119.1(2)
C8 C9 H9 120.4
C10 C9 H9 120.4
C11 C10 C9 120.4(3)
C11 C10 H10 119.8
C9 C10 H10 119.8
C10 C11 C12 120.5(2)
C10 C11 H11 119.8
C12 C11 H11 119.8
C13 C12 C11 119.4(2)
C13 C12 H12 120.3
C11 C12 H12 120.3
C12 C13 C8 120.0(2)
C12 C13 C14 126.1(2)
C8 C13 C14 113.93(19)
O1 C14 C13 108.05(18)
O1 C14 C1 114.18(19)
C13 C14 C1 105.38(19)
O1 C14 C15 114.78(19)
C13 C14 C15 107.75(19)
C1 C14 C15 106.14(18)
C18 C15 C14 116.46(19)
C18 C15 C16 103.71(19)
C14 C15 C16 109.77(19)
C18 C15 H15 108.9
C14 C15 H15 108.9
C16 C15 H15 108.9
C17 C16 C7 116.3(2)
C17 C16 C15 104.46(17)
C7 C16 C15 109.76(18)
C17 C16 H16 108.7
C7 C16 H16 108.7
C15 C16 H16 108.7
N1 C17 C16 103.03(19)
N1 C17 H17A 111.2
C16 C17 H17A 111.2
N1 C17 H17B 111.2
C16 C17 H17B 111.2
H17A C17 H17B 109.1
N1 C18 C15 103.66(18)
N1 C18 H18A 111
C15 C18 H18A 111
N1 C18 H18B 111
C15 C18 H18B 111
H18A C18 H18B 109
N1 C19 C20 112.5(2)
N1 C19 H19A 109.1
C20 C19 H19A 109.1
N1 C19 H19B 109.1
C20 C19 H19B 109.1
H19A C19 H19B 107.8
N2 C20 C19 114.2(2)
N2 C20 H20A 108.7
C19 C20 H20A 108.7
N2 C20 H20B 108.7
C19 C20 H20B 108.7
H20A C20 H20B 107.6
N2 C21 H21A 109.5
N2 C21 H21B 109.5
H21A C21 H21B 109.5
N2 C21 H21C 109.5
H21A C21 H21C 109.5
H21B C21 H21C 109.5
N2 C22 H22A 109.5
N2 C22 H22B 109.5
H22A C22 H22B 109.5
N2 C22 H22C 109.5
H22A C22 H22C 109.5
H22B C22 H22C 109.5
O1 C23 C24 108.1(2)
O1 C23 H23A 110.1
C24 C23 H23A 110.1
O1 C23 H23B 110.1
C24 C23 H23B 110.1
H23A C23 H23B 108.4
C23 C24 H24A 109.5
C23 C24 H24B 109.5
H24A C24 H24B 109.5
C23 C24 H24C 109.5
H24A C24 H24C 109.5
H24B C24 H24C 109.5
O2 C25 C26 107.3(2)
O2 C25 H25A 110.3
C26 C25 H25A 110.3
O2 C25 H25B 110.3
C26 C25 H25B 110.3
H25A C25 H25B 108.5
C25 C26 H26A 109.5
C25 C26 H26B 109.5
H26A C26 H26B 109.5
C25 C26 H26C 109.5
H26A C26 H26C 109.5
H26B C26 H26C 109.5
C19 N1 C18 113.18(18)
C19 N1 C17 115.5(2)
C18 N1 C17 103.38(18)
C21 N2 C22 109.5(2)
C21 N2 C20 110.8(2)
C22 N2 C20 111.8(2)
C14 O1 C23 117.24(18)
C7 O2 C25 116.92(18)

loop_
_geom_bond_atom_site_label_1
_geom_bond_atom_site_label_2
_geom_bond_distance
C1 C2 1.381(3)
C1 C6 1.394(3)
C1 C14 1.529(3)
C2 C3 1.391(3)
C2 H2 0.95
C3 C4 1.379(4)
C3 H3 0.95
C4 C5 1.387(4)
C4 H4 0.95
C5 C6 1.382(3)
C5 H5 0.95
C6 C7 1.522(3)
C7 O2 1.418(3)
C7 C8 1.520(3)
C7 C16 1.550(3)
C8 C9 1.380(3)
C8 C13 1.396(3)
C9 C10 1.395(3)
C9 H9 0.95
C10 C11 1.382(3)
C10 H10 0.95
C11 C12 1.387(4)
C11 H11 0.95
C12 C13 1.387(3)
C12 H12 0.95
C13 C14 1.517(3)
C14 O1 1.423(3)
C14 C15 1.551(3)
C15 C18 1.527(3)
C15 C16 1.563(3)
C15 H15 1
C16 C17 1.523(3)
C16 H16 1
C17 N1 1.474(3)
C17 H17A 0.99
C17 H17B 0.99
C18 N1 1.463(3)
C18 H18A 0.99
C18 H18B 0.99
C19 N1 1.457(3)
C19 C20 1.513(3)
C19 H19A 0.99
C19 H19B 0.99
C20 N2 1.461(3)
C20 H20A 0.99
C20 H20B 0.99
C21 N2 1.451(3)
C21 H21A 0.98
C21 H21B 0.98
C21 H21C 0.98
C22 N2 1.460(3)
C22 H22A 0.98
C22 H22B 0.98
C22 H22C 0.98
C23 O1 1.433(3)
C23 C24 1.492(3)
C23 H23A 0.99
C23 H23B 0.99
C24 H24A 0.98
C24 H24B 0.98
C24 H24C 0.98
C25 O2 1.432(3)
C25 C26 1.502(3)
C25 H25A 0.99
C25 H25B 0.99
C26 H26A 0.98
C26 H26B 0.98
C26 H26C 0.98
